data_2104333
loop_
_publ_author_name
'Bartalucci, Giuditta'
'Fisher, Stuart'
'Helliwell, John R.'
'Helliwell, Madeleine'
'Liaaen-Jensen, Synn\/ove'
'Warren, John E.'
'Wilkinson, James'

_publ_section_title
;
 X-ray crystal structures of diacetates of 6-s-<i>cis</i> and
 6-s-<i>trans</i> astaxanthin and of 7,8-didehydroastaxanthin and
 7,8,7',8'-tetradehydroastaxanthin: comparison with free and
 protein-bound astaxanthins
;
_journal_issue 2
_journal_name_full 'Acta Crystallographica Section B'
_journal_page_first 238
_journal_page_last 247
_journal_paper_doi 10.1107/S0108768109004649
_journal_volume 65
_journal_year 2009
_chemical_formula_moiety 'C40 H50 O4'
_chemical_formula_sum 'C40 H50 O4'
_chemical_formula_weight 594.80
_chemical_name_systematic
;
 ?
;
_space_group_IT_number 1
_symmetry_cell_setting triclinic
_symmetry_space_group_name_Hall 'P 1'
_symmetry_space_group_name_H-M 'P 1'
_atom_sites_solution_hydrogens geom
_atom_sites_solution_primary direct
_atom_sites_solution_secondary difmap
_audit_creation_method SHELXL-97
_cell_angle_alpha 88.1260(10)
_cell_angle_beta 78.3290(10)
_cell_angle_gamma 84.3400(10)
_cell_formula_units_Z 1
_cell_length_a 7.7821(4)
_cell_length_b 9.9578(5)
_cell_length_c 11.4162(5)
_cell_measurement_reflns_used 4494
_cell_measurement_temperature 100(2)
_cell_measurement_theta_max 30.53
_cell_measurement_theta_min 3.34
_cell_volume 862.08(7)
_computing_cell_refinement 'Bruker SMART'
_computing_data_collection 'Bruker SMART'
_computing_data_reduction 'Bruker SAINT'
_computing_molecular_graphics 'Bruker SHELXTL; PLATON (Spek,2003)'
_computing_publication_material 'Bruker SHELXTL; PLATON (Spek,2003)'
_computing_structure_refinement 'SHELXL-97 (Sheldrick, 2008)'
_computing_structure_solution 'SHELXS-97 (Sheldrick, 2008)'
_diffrn_ambient_temperature 100(2)
_diffrn_measured_fraction_theta_full 0.961
_diffrn_measured_fraction_theta_max 0.961
_diffrn_measurement_device_type 'Bruker APEXII CCD area detector'
_diffrn_measurement_method 'phi and omega scans'
_diffrn_radiation_monochromator silicon
_diffrn_radiation_source 'Station 9.8, SRS, Daresbury'
_diffrn_radiation_type synchrotron
_diffrn_radiation_wavelength 0.6709
_diffrn_reflns_av_R_equivalents 0.0155
_diffrn_reflns_av_sigmaI/netI 0.0219
_diffrn_reflns_limit_h_max 9
_diffrn_reflns_limit_h_min -9
_diffrn_reflns_limit_k_max 11
_diffrn_reflns_limit_k_min -11
_diffrn_reflns_limit_l_max 13
_diffrn_reflns_limit_l_min -13
_diffrn_reflns_number 6688
_diffrn_reflns_theta_full 23.83
_diffrn_reflns_theta_max 23.83
_diffrn_reflns_theta_min 2.58
_exptl_absorpt_coefficient_mu 0.072
_exptl_absorpt_correction_T_max 1.000
_exptl_absorpt_correction_T_min 0.736
_exptl_absorpt_correction_type multi-scan
_exptl_absorpt_process_details SADABS
_exptl_crystal_colour red
_exptl_crystal_density_diffrn 1.146
_exptl_crystal_density_method 'not measured'
_exptl_crystal_description plate
_exptl_crystal_F_000 322
_exptl_crystal_size_max 0.2
_exptl_crystal_size_mid 0.2
_exptl_crystal_size_min 0.02
_refine_diff_density_max 0.170
_refine_diff_density_min -0.158
_refine_ls_extinction_method none
_refine_ls_goodness_of_fit_ref 1.077
_refine_ls_hydrogen_treatment constr
_refine_ls_matrix_type full
_refine_ls_number_parameters 428
_refine_ls_number_reflns 3029
_refine_ls_number_restraints 143
_refine_ls_restrained_S_all 1.060
_refine_ls_R_factor_all 0.0475
_refine_ls_R_factor_gt 0.0459
_refine_ls_shift/su_max 0.000
_refine_ls_shift/su_mean 0.000
_refine_ls_structure_factor_coef Fsqd
_refine_ls_weighting_details 'calc w=1/[\s^2^(Fo^2^)+(0.0747P)^2^+0.1591P] where P=(Fo^2^+2Fc^2^)/3'
_refine_ls_weighting_scheme calc
_refine_ls_wR_factor_gt 0.1245
_refine_ls_wR_factor_ref 0.1261
_reflns_number_gt 2910
_reflns_number_total 3029
_reflns_threshold_expression >2sigma(I)
_cod_data_source_file ry5026.cif
_cod_data_source_block 2
_cod_depositor_comments
;
The following automatic conversions were performed:
'_symmetry_cell_setting' value 'Triclinic' changed to 'triclinic'
according to '/home/saulius/struct/CIF-dictionaries/cif_core.dic'
dictionary named 'cif_core.dic' version 2.4.1 from 2010-06-29.

Automatic conversion script
Id: cif_fix_enum 1527 2010-12-29 10:47:43Z saulius 

The following automatic conversions were performed:

'_symmetry_cell_setting' value 'Triclinic' changed to 'triclinic'
according to /home/saulius/struct/CIF-dictionaries/cif_core.dic
dictionary named 'cif_core.dic' version 2.4.1 from 2010-06-29.

Automatic conversion script
Id: cif_fix_values 1715 2011-07-08 13:25:40Z adriana 
;
_cod_original_sg_symbol_H-M P1
_cod_database_code 2104333
_cod_database_fobs_code 2104333

loop_
_symmetry_equiv_pos_as_xyz
'x, y, z'

loop_
_atom_site_type_symbol
_atom_site_label
_atom_site_fract_x
_atom_site_fract_y
_atom_site_fract_z
_atom_site_U_iso_or_equiv
_atom_site_adp_type
_atom_site_calc_flag
_atom_site_refinement_flags
_atom_site_occupancy
_atom_site_disorder_assembly
_atom_site_disorder_group
O O3 1.5748(4) 1.2999(3) 0.0199(3) 0.0704(8) Uani d . 1 . .
H H3 1.5429 1.3082 -0.0444 0.106 Uiso calc R 1 . .
O O4 1.2814(3) 1.2251(3) -0.0358(2) 0.0555(6) Uani d . 1 . .
O O3B -1.1944(4) -0.6539(3) 1.3235(2) 0.0728(9) Uani d . 1 . .
H H3B -1.1476 -0.6619 1.3819 0.109 Uiso calc R 1 . .
O O4B -0.9174(3) -0.5515(3) 1.3753(2) 0.0544(6) Uani d . 1 A .
C C1 1.3989(4) 1.0939(3) 0.2911(3) 0.0415(7) Uani d . 1 A .
C C2 1.4768(4) 1.2122(3) 0.2166(3) 0.0447(7) Uani d . 1 . .
H H2A 1.4009 1.2943 0.2392 0.054 Uiso calc R 1 . .
H H2B 1.5913 1.2235 0.2344 0.054 Uiso calc R 1 . .
C C3 1.4970(4) 1.1919(3) 0.0851(3) 0.0454(7) Uani d . 1 . .
H H3A 1.5740 1.1089 0.0632 0.054 Uiso calc R 1 . .
C C4 1.3186(4) 1.1752(3) 0.0565(3) 0.0419(7) Uani d . 1 . .
C C5 1.1975(4) 1.0955(3) 0.1406(3) 0.0412(7) Uani d . 1 A .
C C6 1.2354(4) 1.0563(3) 0.2472(3) 0.0419(7) Uani d U 1 . .
C C7 1.1177(9) 0.9670(6) 0.3138(8) 0.0359(13) Uani d PU 0.638(17) A 1
C C8 1.0287(4) 0.8948(3) 0.3749(3) 0.0420(7) Uani d PU 0.638(17) A 1
C C7A 1.1492(16) 0.9770(11) 0.3574(15) 0.038(2) Uani d PU 0.362(17) A 2
H H7A 1.1929 0.9914 0.4255 0.046 Uiso calc PR 0.362(17) A 2
C C8A 1.0287(4) 0.8948(3) 0.3749(3) 0.0420(7) Uani d PU 0.362(17) A 2
H H8A 0.9793 0.8885 0.3078 0.050 Uiso calc PR 0.362(17) A 2
C C9 0.9513(4) 0.8107(3) 0.4712(3) 0.0384(6) Uani d U 1 . .
C C10 0.8070(4) 0.7464(3) 0.4648(3) 0.0373(6) Uani d . 1 A .
H H10 0.7628 0.7582 0.3949 0.045 Uiso calc R 1 . .
C C11 0.7176(4) 0.6622(3) 0.5568(3) 0.0361(6) Uani d . 1 . .
H H11 0.7605 0.6497 0.6271 0.043 Uiso calc R 1 A .
C C12 0.5747(4) 0.5997(3) 0.5474(3) 0.0360(6) Uani d . 1 A .
H H12 0.5327 0.6131 0.4768 0.043 Uiso calc R 1 . .
C C13 0.4822(4) 0.5143(3) 0.6376(2) 0.0354(6) Uani d . 1 . .
C C14 0.3411(4) 0.4553(3) 0.6137(3) 0.0363(6) Uani d . 1 A .
H H14 0.3102 0.4771 0.5404 0.044 Uiso calc R 1 . .
C C15 0.2367(4) 0.3640(3) 0.6891(3) 0.0359(6) Uani d . 1 . .
H H15 0.2675 0.3374 0.7615 0.043 Uiso calc R 1 A .
C C15B 0.0952(4) 0.3141(3) 0.6604(2) 0.0358(6) Uani d . 1 A .
H H15B 0.0629 0.3425 0.5888 0.043 Uiso calc R 1 . .
C C14B -0.0076(4) 0.2199(3) 0.7344(2) 0.0346(6) Uani d . 1 . .
H H14B 0.0236 0.1969 0.8074 0.042 Uiso calc R 1 A .
C C13B -0.1448(4) 0.1612(3) 0.7094(2) 0.0351(6) Uani d . 1 A .
C C12B -0.2361(4) 0.0702(3) 0.7966(2) 0.0350(6) Uani d . 1 . .
H H12B -0.1930 0.0540 0.8665 0.042 Uiso calc R 1 A .
C C11B -0.3776(4) 0.0068(3) 0.7864(3) 0.0363(6) Uani d . 1 A .
H H11B -0.4200 0.0199 0.7159 0.044 Uiso calc R 1 . .
C C10B -0.4665(4) -0.0790(3) 0.8764(3) 0.0355(6) Uani d . 1 . .
H H10B -0.4197 -0.0926 0.9450 0.043 Uiso calc R 1 A .
C C9B -0.6104(4) -0.1426(3) 0.8733(3) 0.0378(6) Uani d U 1 A .
C C7B -0.8129(8) -0.3041(6) 0.9895(7) 0.0343(13) Uani d PU 0.638(17) A 1
H H7B -0.8560 -0.3150 0.9205 0.041 Uiso calc PR 0.638(17) A 1
C C8B -0.6865(4) -0.2235(3) 0.9741(3) 0.0432(7) Uani d PU 0.638(17) A 1
H H8B -0.6363 -0.2173 1.0409 0.052 Uiso calc PR 0.638(17) A 1
C C7BB -0.7805(14) -0.2885(10) 1.0321(13) 0.035(2) Uani d PU 0.362(17) A 2
C C8BB -0.6865(4) -0.2235(3) 0.9741(3) 0.0432(7) Uani d PU 0.362(17) A 2
C C6B -0.9018(4) -0.3816(3) 1.0934(3) 0.0428(7) Uani d U 1 . .
C C5B -0.8453(4) -0.4276(3) 1.1941(3) 0.0441(8) Uani d . 1 A .
C C4B -0.9459(4) -0.5222(3) 1.2762(3) 0.0408(7) Uani d . 1 . .
C C3B -1.0860(4) -0.5869(3) 1.2301(3) 0.0450(7) Uani d . 1 A .
H H3B1 -1.0274 -0.6539 1.1705 0.054 Uiso calc R 1 . .
C C2B -1.1888(4) -0.4821(3) 1.1699(3) 0.0413(6) Uani d . 1 . .
H H2B1 -1.2436 -0.4130 1.2270 0.050 Uiso calc R 1 A .
H H2B2 -1.2818 -0.5230 1.1429 0.050 Uiso calc R 1 . .
C C1B -1.0741(4) -0.4169(3) 1.0632(3) 0.0412(7) Uani d . 1 A .
C C16 1.5320(5) 0.9694(4) 0.2824(4) 0.0579(8) Uani d . 1 . .
H H16A 1.5594 0.9375 0.2017 0.087 Uiso calc R 1 A .
H H16B 1.4826 0.8999 0.3352 0.087 Uiso calc R 1 . .
H H16C 1.6376 0.9927 0.3049 0.087 Uiso calc R 1 . .
C C17 1.3463(7) 1.1412(5) 0.4208(3) 0.0804(13) Uani d . 1 . .
H H17A 1.3042 1.0678 0.4717 0.121 Uiso calc PR 0.638(17) A .
H H17B 1.2549 1.2143 0.4268 0.121 Uiso calc PR 0.638(17) . .
H H17C 1.4469 1.1713 0.4454 0.121 Uiso calc PR 0.638(17) . .
H H17D 1.3665 1.2345 0.4242 0.121 Uiso calc PR 0.362(17) . .
H H17E 1.4158 1.0880 0.4691 0.121 Uiso calc PR 0.362(17) . .
H H17F 1.2237 1.1309 0.4505 0.121 Uiso calc PR 0.362(17) . .
C C18 1.0340(5) 1.0653(3) 0.0977(4) 0.0604(10) Uani d . 1 . .
H H18A 1.0669 1.0070 0.0299 0.091 Uiso calc R 1 A .
H H18B 0.9740 1.1481 0.0751 0.091 Uiso calc R 1 . .
H H18C 0.9572 1.0217 0.1608 0.091 Uiso calc R 1 . .
C C19 1.0397(5) 0.7987(4) 0.5771(3) 0.0565(9) Uani d . 1 A .
H H19A 1.0045 0.7208 0.6243 0.085 Uiso calc R 1 . .
H H19B 1.0059 0.8781 0.6249 0.085 Uiso calc R 1 . .
H H19C 1.1653 0.7895 0.5497 0.085 Uiso calc R 1 . .
C C20 0.5435(4) 0.4920(3) 0.7534(3) 0.0413(7) Uani d . 1 A .
H H20A 0.4591 0.4452 0.8088 0.062 Uiso calc R 1 . .
H H20B 0.5552 0.5775 0.7861 0.062 Uiso calc R 1 . .
H H20C 0.6555 0.4391 0.7398 0.062 Uiso calc R 1 . .
C C16B -1.1812(5) -0.2881(4) 1.0300(3) 0.0575(8) Uani d . 1 . .
H H16D -1.2922 -0.3106 1.0157 0.086 Uiso calc R 1 A .
H H16E -1.1167 -0.2478 0.9591 0.086 Uiso calc R 1 . .
H H16F -1.2014 -0.2254 1.0946 0.086 Uiso calc R 1 . .
C C17B -1.0380(6) -0.5118(4) 0.9546(3) 0.0620(9) Uani d . 1 . .
H H17H -0.9745 -0.5946 0.9736 0.093 Uiso calc R 1 A .
H H17I -0.9693 -0.4690 0.8869 0.093 Uiso calc R 1 . .
H H17J -1.1479 -0.5309 0.9359 0.093 Uiso calc R 1 . .
C C18B -0.6797(4) -0.3914(4) 1.2281(4) 0.0625(11) Uani d . 1 . .
H H18D -0.5816 -0.4119 1.1634 0.094 Uiso calc R 1 A .
H H18E -0.6609 -0.4423 1.2980 0.094 Uiso calc R 1 . .
H H18F -0.6906 -0.2967 1.2448 0.094 Uiso calc R 1 . .
C C19B -0.6997(5) -0.1330(4) 0.7684(3) 0.0557(9) Uani d . 1 . .
H H19D -0.6286 -0.0885 0.7028 0.084 Uiso calc R 1 A .
H H19E -0.8127 -0.0824 0.7900 0.084 Uiso calc R 1 . .
H H19F -0.7151 -0.2221 0.7450 0.084 Uiso calc R 1 . .
C C20B -0.2094(4) 0.1849(3) 0.5930(3) 0.0462(8) Uani d . 1 . .
H H20D -0.1342 0.2422 0.5412 0.069 Uiso calc R 1 A .
H H20E -0.3278 0.2276 0.6093 0.069 Uiso calc R 1 . .
H H20F -0.2073 0.1001 0.5549 0.069 Uiso calc R 1 . .

loop_
_atom_site_aniso_label
_atom_site_aniso_U_11
_atom_site_aniso_U_22
_atom_site_aniso_U_33
_atom_site_aniso_U_12
_atom_site_aniso_U_13
_atom_site_aniso_U_23
O3 0.0710(17) 0.0839(18) 0.0601(16) -0.0437(14) -0.0091(13) 0.0292(14)
O4 0.0581(14) 0.0604(14) 0.0492(13) -0.0059(11) -0.0149(11) 0.0102(11)
O3B 0.0741(18) 0.099(2) 0.0596(16) -0.0606(16) -0.0275(13) 0.0407(15)
O4B 0.0535(13) 0.0651(15) 0.0492(13) -0.0147(11) -0.0183(10) 0.0070(11)
C1 0.0471(16) 0.0424(15) 0.0322(14) -0.0059(12) -0.0010(12) 0.0007(12)
C2 0.0478(16) 0.0425(16) 0.0462(16) -0.0158(13) -0.0095(13) -0.0004(12)
C3 0.0447(15) 0.0520(17) 0.0396(15) -0.0206(13) -0.0025(12) 0.0058(12)
C4 0.0444(15) 0.0362(15) 0.0436(16) -0.0049(12) -0.0045(13) -0.0023(12)
C5 0.0370(15) 0.0304(14) 0.0549(19) -0.0080(11) -0.0033(13) -0.0031(13)
C6 0.0360(15) 0.0294(13) 0.0528(18) -0.0056(11) 0.0103(12) 0.0000(12)
C7 0.035(2) 0.034(2) 0.038(3) -0.0076(17) -0.004(2) -0.004(2)
C8 0.0362(13) 0.0377(14) 0.0498(17) -0.0118(11) 0.0019(12) -0.0036(12)
C7A 0.036(4) 0.039(3) 0.038(4) -0.012(3) -0.001(3) 0.000(3)
C8A 0.0362(13) 0.0377(14) 0.0498(17) -0.0118(11) 0.0019(12) -0.0036(12)
C9 0.0364(14) 0.0385(15) 0.0405(16) -0.0107(11) -0.0045(11) -0.0005(12)
C10 0.0406(15) 0.0383(15) 0.0346(14) -0.0098(12) -0.0094(12) 0.0042(12)
C11 0.0375(14) 0.0362(14) 0.0353(14) -0.0086(12) -0.0069(11) 0.0036(11)
C12 0.0381(14) 0.0396(15) 0.0319(14) -0.0093(12) -0.0084(11) 0.0031(11)
C13 0.0378(15) 0.0354(14) 0.0325(14) -0.0094(11) -0.0034(11) 0.0015(11)
C14 0.0373(14) 0.0415(14) 0.0310(14) -0.0120(12) -0.0060(11) 0.0036(11)
C15 0.0393(15) 0.0385(15) 0.0281(13) -0.0093(12) 0.0003(11) 0.0003(11)
C15B 0.0393(15) 0.0412(15) 0.0254(13) -0.0098(12) 0.0005(11) -0.0002(11)
C14B 0.0415(14) 0.0357(14) 0.0245(12) -0.0095(11) 0.0010(10) 0.0006(10)
C13B 0.0378(14) 0.0373(14) 0.0285(14) -0.0068(12) -0.0014(11) 0.0000(11)
C12B 0.0367(14) 0.0381(14) 0.0298(14) -0.0091(11) -0.0037(11) 0.0043(11)
C11B 0.0382(14) 0.0391(15) 0.0323(14) -0.0068(12) -0.0082(11) 0.0019(11)
C10B 0.0354(14) 0.0362(14) 0.0360(14) -0.0074(11) -0.0091(11) 0.0051(11)
C9B 0.0353(14) 0.0399(15) 0.0386(15) -0.0080(11) -0.0060(11) -0.0029(11)
C7B 0.031(2) 0.033(2) 0.041(3) -0.0079(16) -0.008(2) -0.004(2)
C8B 0.0364(14) 0.0366(14) 0.0535(17) -0.0098(11) 0.0020(12) -0.0060(12)
C7BB 0.030(3) 0.035(3) 0.042(4) -0.016(3) -0.006(3) -0.013(3)
C8BB 0.0364(14) 0.0366(14) 0.0535(17) -0.0098(11) 0.0020(12) -0.0060(12)
C6B 0.0335(14) 0.0310(14) 0.0568(18) -0.0031(11) 0.0077(12) 0.0018(12)
C5B 0.0319(14) 0.0308(14) 0.066(2) -0.0053(11) -0.0007(14) 0.0009(14)
C4B 0.0361(14) 0.0395(15) 0.0472(17) -0.0084(11) -0.0069(12) 0.0005(12)
C3B 0.0470(16) 0.0497(17) 0.0406(15) -0.0243(13) -0.0061(12) 0.0090(13)
C2B 0.0388(14) 0.0498(16) 0.0366(14) -0.0162(12) -0.0045(11) -0.0030(11)
C1B 0.0448(16) 0.0401(16) 0.0348(15) -0.0019(13) -0.0004(12) 0.0038(12)
C16 0.0499(18) 0.0511(18) 0.070(2) -0.0031(14) -0.0077(15) 0.0075(15)
C17 0.108(3) 0.085(3) 0.0380(19) 0.010(2) 0.0008(19) -0.0062(18)
C18 0.0474(18) 0.0379(17) 0.100(3) -0.0126(14) -0.0202(19) 0.0035(18)
C19 0.0477(18) 0.076(2) 0.0519(19) -0.0278(17) -0.0158(15) 0.0071(17)
C20 0.0475(16) 0.0460(16) 0.0332(15) -0.0195(13) -0.0084(13) 0.0069(12)
C16B 0.0566(19) 0.0510(19) 0.059(2) 0.0059(15) -0.0048(15) 0.0053(15)
C17B 0.087(3) 0.0543(19) 0.0382(17) 0.0064(17) -0.0023(16) -0.0032(14)
C18B 0.0365(16) 0.0468(18) 0.107(3) -0.0140(14) -0.0201(19) 0.0218(19)
C19B 0.0489(18) 0.077(2) 0.0459(18) -0.0251(17) -0.0104(15) -0.0022(17)
C20B 0.0503(18) 0.0558(19) 0.0350(16) -0.0208(14) -0.0082(13) 0.0087(14)

loop_
_atom_type_symbol
_atom_type_description
_atom_type_scat_dispersion_real
_atom_type_scat_dispersion_imag
_atom_type_scat_source
C C 0.0033 0.0016 'International Tables Vol C Tables 4.2.6.8 and 6.1.1.4'
H H 0.0000 0.0000 'International Tables Vol C Tables 4.2.6.8 and 6.1.1.4'
O O 0.0106 0.0060 'International Tables Vol C Tables 4.2.6.8 and 6.1.1.4'

loop_
_geom_angle_atom_site_label_1
_geom_angle_atom_site_label_2
_geom_angle_atom_site_label_3
_geom_angle_site_symmetry_1
_geom_angle_site_symmetry_3
_geom_angle
_geom_angle_publ_flag
C3 O3 H3 . . 109.5 ?
C3B O3B H3B . . 109.5 ?
C16 C1 C17 . . 110.0(3) ?
C16 C1 C2 . . 111.6(3) ?
C17 C1 C2 . . 106.7(3) ?
C16 C1 C6 . . 108.5(3) ?
C17 C1 C6 . . 110.0(3) ?
C2 C1 C6 . . 110.0(2) ?
C3 C2 C1 . . 112.5(2) ?
C3 C2 H2A . . 109.1 ?
C1 C2 H2A . . 109.1 ?
C3 C2 H2B . . 109.1 ?
C1 C2 H2B . . 109.1 ?
H2A C2 H2B . . 107.8 ?
O3 C3 C2 . . 110.8(2) ?
O3 C3 C4 . . 111.3(3) ?
C2 C3 C4 . . 109.4(2) ?
O3 C3 H3A . . 108.4 ?
C2 C3 H3A . . 108.4 ?
C4 C3 H3A . . 108.4 ?
O4 C4 C5 . . 122.5(3) ?
O4 C4 C3 . . 119.5(3) ?
C5 C4 C3 . . 118.0(3) ?
C6 C5 C4 . . 120.1(3) ?
C6 C5 C18 . . 124.8(3) ?
C4 C5 C18 . . 115.1(3) ?
C5 C6 C7 . . 114.1(5) ?
C5 C6 C1 . . 123.7(3) ?
C7 C6 C1 . . 121.9(5) ?
C5 C6 C7A . . 136.8(7) ?
C7 C6 C7A . . 23.5(4) ?
C1 C6 C7A . . 99.4(7) ?
C8 C7 C6 . . 174.9(9) ?
C7 C8 C9 . . 164.4(6) ?
C6 C7A H7A . . 113.4 ?
C10 C9 C8 . . 120.9(3) ?
C10 C9 C19 . . 123.3(3) ?
C8 C9 C19 . . 115.7(3) ?
C9 C10 C11 . . 125.4(3) ?
C9 C10 H10 . . 117.3 ?
C11 C10 H10 . . 117.3 ?
C12 C11 C10 . . 123.9(3) ?
C12 C11 H11 . . 118.1 ?
C10 C11 H11 . . 118.1 ?
C11 C12 C13 . . 125.3(3) ?
C11 C12 H12 . . 117.3 ?
C13 C12 H12 . . 117.3 ?
C14 C13 C12 . . 118.5(3) ?
C14 C13 C20 . . 122.4(3) ?
C12 C13 C20 . . 119.1(2) ?
C13 C14 C15 . . 127.1(3) ?
C13 C14 H14 . . 116.4 ?
C15 C14 H14 . . 116.4 ?
C15B C15 C14 . . 123.3(2) ?
C15B C15 H15 . . 118.4 ?
C14 C15 H15 . . 118.4 ?
C15 C15B C14B . . 123.5(2) ?
C15 C15B H15B . . 118.2 ?
C14B C15B H15B . . 118.2 ?
C13B C14B C15B . . 126.9(3) ?
C13B C14B H14B . . 116.5 ?
C15B C14B H14B . . 116.5 ?
C14B C13B C12B . . 119.3(3) ?
C14B C13B C20B . . 123.2(3) ?
C12B C13B C20B . . 117.5(2) ?
C11B C12B C13B . . 126.4(3) ?
C11B C12B H12B . . 116.8 ?
C13B C12B H12B . . 116.8 ?
C12B C11B C10B . . 124.4(3) ?
C12B C11B H11B . . 117.8 ?
C10B C11B H11B . . 117.8 ?
C9B C10B C11B . . 127.5(3) ?
C9B C10B H10B . . 116.3 ?
C11B C10B H10B . . 116.3 ?
C10B C9B C8B . . 120.3(3) ?
C10B C9B C19B . . 122.9(3) ?
C8B C9B C19B . . 116.9(3) ?
C8B C7B C6B . . 133.7(8) ?
C8B C7B H7B . . 113.1 ?
C6B C7B H7B . . 113.1 ?
C7B C8B C9B . . 132.2(5) ?
C7B C8B H8B . . 113.9 ?
C9B C8B H8B . . 113.9 ?
C5B C6B C7BB . . 108.1(7) ?
C5B C6B C7B . . 130.4(4) ?
C7BB C6B C7B . . 24.5(4) ?
C5B C6B C1B . . 123.0(3) ?
C7BB C6B C1B . . 128.7(7) ?
C7B C6B C1B . . 106.4(4) ?
C6B C5B C4B . . 120.3(3) ?
C6B C5B C18B . . 124.2(3) ?
C4B C5B C18B . . 115.5(3) ?
O4B C4B C5B . . 123.3(3) ?
O4B C4B C3B . . 120.2(3) ?
C5B C4B C3B . . 116.5(3) ?
O3B C3B C2B . . 112.2(3) ?
O3B C3B C4B . . 110.8(2) ?
C2B C3B C4B . . 109.1(2) ?
O3B C3B H3B1 . . 108.2 ?
C2B C3B H3B1 . . 108.2 ?
C4B C3B H3B1 . . 108.2 ?
C3B C2B C1B . . 112.2(2) ?
C3B C2B H2B1 . . 109.2 ?
C1B C2B H2B1 . . 109.2 ?
C3B C2B H2B2 . . 109.2 ?
C1B C2B H2B2 . . 109.2 ?
H2B1 C2B H2B2 . . 107.9 ?
C2B C1B C6B . . 111.4(2) ?
C2B C1B C16B . . 107.1(2) ?
C6B C1B C16B . . 110.1(3) ?
C2B C1B C17B . . 109.8(3) ?
C6B C1B C17B . . 110.8(3) ?
C16B C1B C17B . . 107.5(3) ?
C1 C16 H16A . . 109.5 ?
C1 C16 H16B . . 109.5 ?
H16A C16 H16B . . 109.5 ?
C1 C16 H16C . . 109.5 ?
H16A C16 H16C . . 109.5 ?
H16B C16 H16C . . 109.5 ?
C1 C17 H17A . . 109.5 ?
C1 C17 H17B . . 109.5 ?
H17A C17 H17B . . 109.5 ?
C1 C17 H17C . . 109.5 ?
H17A C17 H17C . . 109.5 ?
H17B C17 H17C . . 109.5 ?
C1 C17 H17D . . 109.5 ?
H17A C17 H17D . . 141.1 ?
H17B C17 H17D . . 56.3 ?
H17C C17 H17D . . 56.3 ?
C1 C17 H17E . . 109.5 ?
H17A C17 H17E . . 56.3 ?
H17B C17 H17E . . 141.1 ?
H17C C17 H17E . . 56.3 ?
H17D C17 H17E . . 109.5 ?
C1 C17 H17F . . 109.5 ?
H17A C17 H17F . . 56.3 ?
H17B C17 H17F . . 56.3 ?
H17C C17 H17F . . 141.1 ?
H17D C17 H17F . . 109.5 ?
H17E C17 H17F . . 109.5 ?
C5 C18 H18A . . 109.5 ?
C5 C18 H18B . . 109.5 ?
H18A C18 H18B . . 109.5 ?
C5 C18 H18C . . 109.5 ?
H18A C18 H18C . . 109.5 ?
H18B C18 H18C . . 109.5 ?
C9 C19 H19A . . 109.5 ?
C9 C19 H19B . . 109.5 ?
H19A C19 H19B . . 109.5 ?
C9 C19 H19C . . 109.5 ?
H19A C19 H19C . . 109.5 ?
H19B C19 H19C . . 109.5 ?
C13 C20 H20A . . 109.5 ?
C13 C20 H20B . . 109.5 ?
H20A C20 H20B . . 109.5 ?
C13 C20 H20C . . 109.5 ?
H20A C20 H20C . . 109.5 ?
H20B C20 H20C . . 109.5 ?
C1B C16B H16D . . 109.5 ?
C1B C16B H16E . . 109.5 ?
H16D C16B H16E . . 109.5 ?
C1B C16B H16F . . 109.5 ?
H16D C16B H16F . . 109.5 ?
H16E C16B H16F . . 109.5 ?
C1B C17B H17H . . 109.5 ?
C1B C17B H17I . . 109.5 ?
H17H C17B H17I . . 109.5 ?
C1B C17B H17J . . 109.5 ?
H17H C17B H17J . . 109.5 ?
H17I C17B H17J . . 109.5 ?
C5B C18B H18D . . 109.5 ?
C5B C18B H18E . . 109.5 ?
H18D C18B H18E . . 109.5 ?
C5B C18B H18F . . 109.5 ?
H18D C18B H18F . . 109.5 ?
H18E C18B H18F . . 109.5 ?
C9B C19B H19D . . 109.5 ?
C9B C19B H19E . . 109.5 ?
H19D C19B H19E . . 109.5 ?
C9B C19B H19F . . 109.5 ?
H19D C19B H19F . . 109.5 ?
H19E C19B H19F . . 109.5 ?
C13B C20B H20D . . 109.5 ?
C13B C20B H20E . . 109.5 ?
H20D C20B H20E . . 109.5 ?
C13B C20B H20F . . 109.5 ?
H20D C20B H20F . . 109.5 ?
H20E C20B H20F . . 109.5 ?

loop_
_geom_bond_atom_site_label_1
_geom_bond_atom_site_label_2
_geom_bond_site_symmetry_2
_geom_bond_distance
_geom_bond_publ_flag
O3 C3 . 1.404(4) ?
O3 H3 . 0.8200 ?
O4 C4 . 1.225(4) ?
O3B C3B . 1.413(3) ?
O3B H3B . 0.8200 ?
O4B C4B . 1.217(4) ?
C1 C16 . 1.527(5) ?
C1 C17 . 1.532(5) ?
C1 C2 . 1.532(4) ?
C1 C6 . 1.541(5) ?
C2 C3 . 1.496(4) ?
C2 H2A . 0.9700 ?
C2 H2B . 0.9700 ?
C3 C4 . 1.515(4) ?
C3 H3A . 0.9800 ?
C4 C5 . 1.473(4) ?
C5 C6 . 1.347(5) ?
C5 C18 . 1.512(5) ?
C6 C7 . 1.429(6) ?
C6 C7A . 1.535(12) ?
C7 C8 . 1.163(6) ?
C8 C9 . 1.430(4) ?
C7A H7A . 0.9300 ?
C9 C10 . 1.362(4) ?
C9 C19 . 1.504(5) ?
C10 C11 . 1.433(4) ?
C10 H10 . 0.9300 ?
C11 C12 . 1.350(4) ?
C11 H11 . 0.9300 ?
C12 C13 . 1.437(4) ?
C12 H12 . 0.9300 ?
C13 C14 . 1.373(4) ?
C13 C20 . 1.497(4) ?
C14 C15 . 1.428(4) ?
C14 H14 . 0.9300 ?
C15 C15B . 1.353(3) ?
C15 H15 . 0.9300 ?
C15B C14B . 1.434(4) ?
C15B H15B . 0.9300 ?
C14B C13B . 1.350(4) ?
C14B H14B . 0.9300 ?
C13B C12B . 1.448(4) ?
C13B C20B . 1.516(4) ?
C12B C11B . 1.348(4) ?
C12B H12B . 0.9300 ?
C11B C10B . 1.427(4) ?
C11B H11B . 0.9300 ?
C10B C9B . 1.346(4) ?
C10B H10B . 0.9300 ?
C9B C8B . 1.443(4) ?
C9B C19B . 1.498(5) ?
C7B C8B . 1.312(8) ?
C7B C6B . 1.481(6) ?
C7B H7B . 0.9300 ?
C8B H8B . 0.9300 ?
C7BB C6B . 1.450(9) ?
C6B C5B . 1.362(5) ?
C6B C1B . 1.525(5) ?
C5B C4B . 1.473(4) ?
C5B C18B . 1.498(5) ?
C4B C3B . 1.508(4) ?
C3B C2B . 1.487(4) ?
C3B H3B1 . 0.9800 ?
C2B C1B . 1.525(4) ?
C2B H2B1 . 0.9700 ?
C2B H2B2 . 0.9700 ?
C1B C16B . 1.539(4) ?
C1B C17B . 1.547(4) ?
C16 H16A . 0.9600 ?
C16 H16B . 0.9600 ?
C16 H16C . 0.9600 ?
C17 H17A . 0.9600 ?
C17 H17B . 0.9600 ?
C17 H17C . 0.9600 ?
C17 H17D . 0.9600 ?
C17 H17E . 0.9600 ?
C17 H17F . 0.9600 ?
C18 H18A . 0.9600 ?
C18 H18B . 0.9600 ?
C18 H18C . 0.9600 ?
C19 H19A . 0.9600 ?
C19 H19B . 0.9600 ?
C19 H19C . 0.9600 ?
C20 H20A . 0.9600 ?
C20 H20B . 0.9600 ?
C20 H20C . 0.9600 ?
C16B H16D . 0.9600 ?
C16B H16E . 0.9600 ?
C16B H16F . 0.9600 ?
C17B H17H . 0.9600 ?
C17B H17I . 0.9600 ?
C17B H17J . 0.9600 ?
C18B H18D . 0.9600 ?
C18B H18E . 0.9600 ?
C18B H18F . 0.9600 ?
C19B H19D . 0.9600 ?
C19B H19E . 0.9600 ?
C19B H19F . 0.9600 ?
C20B H20D . 0.9600 ?
C20B H20E . 0.9600 ?
C20B H20F . 0.9600 ?

loop_
_geom_hbond_atom_site_label_D
_geom_hbond_atom_site_label_H
_geom_hbond_atom_site_label_A
_geom_hbond_site_symmetry_A
_geom_hbond_distance_DH
_geom_hbond_distance_HA
_geom_hbond_distance_DA
_geom_hbond_angle_DHA
O3 H3 O4 . 0.82 2.25 2.669(4) 111.8

loop_
_geom_torsion_atom_site_label_1
_geom_torsion_atom_site_label_2
_geom_torsion_atom_site_label_3
_geom_torsion_atom_site_label_4
_geom_torsion_site_symmetry_1
_geom_torsion_site_symmetry_2
_geom_torsion_site_symmetry_3
_geom_torsion_site_symmetry_4
_geom_torsion
_geom_torsion_publ_flag
C16 C1 C2 C3 . . . . 72.6(4) ?
C17 C1 C2 C3 . . . . -167.2(3) ?
C6 C1 C2 C3 . . . . -47.9(3) ?
C1 C2 C3 O3 . . . . -177.7(3) ?
C1 C2 C3 C4 . . . . 59.2(3) ?
O3 C3 C4 O4 . . . . 19.3(4) ?
C2 C3 C4 O4 . . . . 142.1(3) ?
O3 C3 C4 C5 . . . . -162.3(3) ?
C2 C3 C4 C5 . . . . -39.5(4) ?
O4 C4 C5 C6 . . . . -172.2(3) ?
C3 C4 C5 C6 . . . . 9.5(4) ?
O4 C4 C5 C18 . . . . 7.1(4) ?
C3 C4 C5 C18 . . . . -171.2(3) ?
C4 C5 C6 C7 . . . . -173.2(3) ?
C18 C5 C6 C7 . . . . 7.5(5) ?
C4 C5 C6 C1 . . . . 2.1(4) ?
C18 C5 C6 C1 . . . . -177.1(3) ?
C4 C5 C6 C7A . . . . 179.2(7) ?
C18 C5 C6 C7A . . . . -0.1(9) ?
C16 C1 C6 C5 . . . . -105.4(3) ?
C17 C1 C6 C5 . . . . 134.2(3) ?
C2 C1 C6 C5 . . . . 16.9(4) ?
C16 C1 C6 C7 . . . . 69.5(4) ?
C17 C1 C6 C7 . . . . -50.8(5) ?
C2 C1 C6 C7 . . . . -168.1(4) ?
C16 C1 C6 C7A . . . . 76.6(5) ?
C17 C1 C6 C7A . . . . -43.8(6) ?
C2 C1 C6 C7A . . . . -161.1(5) ?
C5 C6 C7 C8 . . . . -176(6) ?
C1 C6 C7 C8 . . . . 9(7) ?
C7A C6 C7 C8 . . . . -9(5) ?
C6 C7 C8 C9 . . . . -3(8) ?
C7 C8 C9 C10 . . . . 179.8(14) ?
C7 C8 C9 C19 . . . . -0.4(17) ?
C8 C9 C10 C11 . . . . -178.8(3) ?
C19 C9 C10 C11 . . . . 1.4(5) ?
C9 C10 C11 C12 . . . . -179.9(3) ?
C10 C11 C12 C13 . . . . 179.8(3) ?
C11 C12 C13 C14 . . . . -178.5(3) ?
C11 C12 C13 C20 . . . . 1.1(5) ?
C12 C13 C14 C15 . . . . 177.6(3) ?
C20 C13 C14 C15 . . . . -2.0(5) ?
C13 C14 C15 C15B . . . . 177.4(3) ?
C14 C15 C15B C14B . . . . 178.5(3) ?
C15 C15B C14B C13B . . . . -176.7(3) ?
C15B C14B C13B C12B . . . . -178.6(2) ?
C15B C14B C13B C20B . . . . 1.6(5) ?
C14B C13B C12B C11B . . . . 178.1(3) ?
C20B C13B C12B C11B . . . . -2.1(4) ?
C13B C12B C11B C10B . . . . -178.1(3) ?
C12B C11B C10B C9B . . . . 178.2(3) ?
C11B C10B C9B C8B . . . . -178.4(3) ?
C11B C10B C9B C19B . . . . 1.1(5) ?
C6B C7B C8B C9B . . . . -175.4(4) ?
C10B C9B C8B C7B . . . . -172.6(4) ?
C19B C9B C8B C7B . . . . 7.8(6) ?
C8B C7B C6B C5B . . . . -23.8(9) ?
C8B C7B C6B C7BB . . . . 3.7(10) ?
C8B C7B C6B C1B . . . . 161.8(5) ?
C7BB C6B C5B C4B . . . . 178.6(5) ?
C7B C6B C5B C4B . . . . -169.8(4) ?
C1B C6B C5B C4B . . . . 3.7(4) ?
C7BB C6B C5B C18B . . . . -3.1(6) ?
C7B C6B C5B C18B . . . . 8.5(6) ?
C1B C6B C5B C18B . . . . -178.0(3) ?
C6B C5B C4B O4B . . . . -168.9(3) ?
C18B C5B C4B O4B . . . . 12.7(5) ?
C6B C5B C4B C3B . . . . 13.0(4) ?
C18B C5B C4B C3B . . . . -165.4(3) ?
O4B C4B C3B O3B . . . . 13.2(4) ?
C5B C4B C3B O3B . . . . -168.7(3) ?
O4B C4B C3B C2B . . . . 137.2(3) ?
C5B C4B C3B C2B . . . . -44.7(3) ?
O3B C3B C2B C1B . . . . -175.8(3) ?
C4B C3B C2B C1B . . . . 61.0(3) ?
C3B C2B C1B C6B . . . . -44.9(3) ?
C3B C2B C1B C16B . . . . -165.3(3) ?
C3B C2B C1B C17B . . . . 78.2(3) ?
C5B C6B C1B C2B . . . . 12.1(4) ?
C7BB C6B C1B C2B . . . . -161.6(6) ?
C7B C6B C1B C2B . . . . -173.0(3) ?
C5B C6B C1B C16B . . . . 130.7(3) ?
C7BB C6B C1B C16B . . . . -43.0(7) ?
C7B C6B C1B C16B . . . . -54.4(4) ?
C5B C6B C1B C17B . . . . -110.4(3) ?
C7BB C6B C1B C17B . . . . 75.8(6) ?
C7B C6B C1B C17B . . . . 64.5(4) ?
